data_1535678
loop_
_publ_author_name
'Troyanov, S.I.'
'Morozov, I.V.'
'Korenev, Yu.M.'

_publ_section_title
;
 Synthesis and atomic structure of ammonium fluorocuprates NH4CuF3 and
 (NH4)2CuF4
;
_journal_name_full 'Zhurnal Neorganicheskoi Khimii'
_journal_page_first 984
_journal_page_last 989
_journal_volume 38
_journal_year 1993
_chemical_formula_sum 'Cu F4 H8 N2'
_chemical_name_systematic '(N H4)2 Cu F4'
_space_group_IT_number 64
_symmetry_space_group_name_Hall '-C 2ac 2'
_symmetry_space_group_name_H-M 'C m c a'
_cell_angle_alpha 90
_cell_angle_beta 90
_cell_angle_gamma 90
_cell_formula_units_Z 4
_cell_length_a 13.235
_cell_length_b 6.067
_cell_length_c 6.069
_cell_volume 487.321
_citation_journal_id_ASTM ZNOKAQ
_cod_data_source_file Troyanov_ZNOKAQ_1993_1366.cif
_cod_data_source_block H8Cu1F4N2
_cod_original_cell_volume 487.3209
_cod_original_formula_sum 'H8 Cu1 F4 N2'
_cod_database_code 1535678

loop_
_symmetry_equiv_pos_as_xyz
x,y,z
-x+1/2,-y,z+1/2
x,-y,-z
-x+1/2,y,-z+1/2
-x,-y,-z
x-1/2,y,-z-1/2
-x,y,z
x-1/2,-y,z-1/2
x+1/2,y+1/2,z
-x+1,-y+1/2,z+1/2
x+1/2,-y+1/2,-z
-x+1,y+1/2,-z+1/2
-x+1/2,-y+1/2,-z
x,y+1/2,-z-1/2
-x+1/2,y+1/2,z
x,-y+1/2,z-1/2

loop_
_atom_site_label
_atom_site_type_symbol
_atom_site_fract_x
_atom_site_fract_y
_atom_site_fract_z
_atom_site_occupancy
_atom_site_U_iso_or_equiv
F1 F-1 0.1437 0 0 1 0.0
Cu1 Cu+2 0 0 0 1 0.0
F2 F-1 0 0.221 0.2212 1 0.0
N1 N-3 0.3497 0 0 1 0.0
